data_7239178
loop_
_publ_author_name
'Guo, Zhengang'
'Reddy, M. V.'
'Goh, Bee Min'
'San, Angela Koh Phei'
'Bao, Qiaoliang'
'Loh, Kian Ping'

_publ_section_title
;
 Electrochemical performance of graphene and copper oxide composites
 synthesized from a metal--organic framework (Cu-MOF)
;
_journal_issue 41
_journal_name_full 'RSC Advances'
_journal_page_first 19051
_journal_paper_doi 10.1039/c3ra43308k
_journal_volume 3
_journal_year 2013
_chemical_formula_sum 'C27 H31 Cu2 O18'
_chemical_formula_weight 770.60
_chemical_name_common Cu2C27H31O18
_space_group_IT_number 12
_space_group_name_Hall '-C 2y'
_space_group_name_H-M_alt 'C 1 2/m 1'
_symmetry_cell_setting monoclinic
_symmetry_space_group_name_H-M 'C 1 2/m 1'
_atom_sites_solution_hydrogens geom
_atom_sites_solution_primary direct
_atom_sites_solution_secondary difmap
_audit_creation_method SHELXL-97
_cell_angle_alpha 90.00
_cell_angle_beta 114.241(2)
_cell_angle_gamma 90.00
_cell_formula_units_Z 2
_cell_length_a 16.4482(19)
_cell_length_b 14.1872(17)
_cell_length_c 7.1744(8)
_cell_measurement_reflns_used 865
_cell_measurement_temperature 100(2)
_cell_measurement_theta_max 27.47
_cell_measurement_theta_min 2.72
_cell_volume 1526.6(3)
_computing_cell_refinement 'Bruker SMART'
_computing_data_collection 'Bruker SMART'
_computing_data_reduction 'Bruker SAINT'
_computing_molecular_graphics 'Bruker SHELXTL'
_computing_publication_material 'Bruker SHELXTL'
_computing_structure_refinement 'SHELXL-97 (Sheldrick, 1997)'
_computing_structure_solution 'SHELXS-97 (Sheldrick, 1990)'
_diffrn_ambient_temperature 100(2)
_diffrn_measured_fraction_theta_full 1.000
_diffrn_measured_fraction_theta_max 1.000
_diffrn_measurement_device_type 'CCD area detector'
_diffrn_measurement_method 'phi and omega scans'
_diffrn_radiation_monochromator graphite
_diffrn_radiation_source 'fine-focus sealed tube'
_diffrn_radiation_type MoK\a
_diffrn_radiation_wavelength 0.71073
_diffrn_reflns_av_R_equivalents 0.0260
_diffrn_reflns_av_sigmaI/netI 0.0293
_diffrn_reflns_limit_h_max 21
_diffrn_reflns_limit_h_min -17
_diffrn_reflns_limit_k_max 18
_diffrn_reflns_limit_k_min -18
_diffrn_reflns_limit_l_max 7
_diffrn_reflns_limit_l_min -9
_diffrn_reflns_number 5515
_diffrn_reflns_theta_full 27.48
_diffrn_reflns_theta_max 27.48
_diffrn_reflns_theta_min 1.98
_exptl_absorpt_coefficient_mu 1.477
_exptl_absorpt_correction_T_max 0.8910
_exptl_absorpt_correction_T_min 0.7566
_exptl_absorpt_correction_type multi-scan
_exptl_absorpt_process_details 'Sadabs, (Sheldrick 2008)'
_exptl_crystal_colour Green
_exptl_crystal_density_diffrn 1.676
_exptl_crystal_density_meas ?
_exptl_crystal_density_method 'not measured'
_exptl_crystal_description Block
_exptl_crystal_F_000 790
_exptl_crystal_size_max 0.20
_exptl_crystal_size_mid 0.08
_exptl_crystal_size_min 0.08
_refine_diff_density_max 0.814
_refine_diff_density_min -0.923
_refine_diff_density_rms 0.133
_refine_ls_extinction_method none
_refine_ls_goodness_of_fit_ref 1.176
_refine_ls_hydrogen_treatment mixed
_refine_ls_matrix_type full
_refine_ls_number_parameters 160
_refine_ls_number_reflns 1829
_refine_ls_number_restraints 37
_refine_ls_restrained_S_all 1.194
_refine_ls_R_factor_all 0.0453
_refine_ls_R_factor_gt 0.0418
_refine_ls_shift/su_max 0.000
_refine_ls_shift/su_mean 0.000
_refine_ls_structure_factor_coef Fsqd
_refine_ls_weighting_details 'calc w=1/[\s^2^(Fo^2^)+(0.0694P)^2^+5.5751P] where P=(Fo^2^+2Fc^2^)/3'
_refine_ls_weighting_scheme calc
_refine_ls_wR_factor_gt 0.1248
_refine_ls_wR_factor_ref 0.1271
_reflns_number_gt 1690
_reflns_number_total 1829
_reflns_threshold_expression >2sigma(I)
_cod_data_source_file c3ra43308k.txt
_cod_data_source_block b634c2m
_cod_depositor_comments
;
The following automatic conversions were performed:

data item '_exptl_absorpt_correction_type' value 'Multi-scan' was
changed to 'multi-scan' in accordance with the
/home/saulius/struct/COD-crude-data/automatic-downloads/DataCite-retrospective/RSC/depositions/lib/dictionaries/cif_core.dic
dictionary named 'cif_core.dic' version 2.4.2 last updated on
2011-04-26.

data item '_symmetry_cell_setting' value 'Monoclinic' was changed to
'monoclinic' in accordance with the
/home/saulius/struct/COD-crude-data/automatic-downloads/DataCite-retrospective/RSC/depositions/lib/dictionaries/cif_core.dic
dictionary named 'cif_core.dic' version 2.4.2 last updated on
2011-04-26.

data item '_exptl_crystal_density_meas' value 'Not Measured' was
changed to '?' -- the value is perceived as not measured.

Automatic conversion script
Id: cif_fix_values 6909 2019-04-08 15:41:33Z antanas 
;
_cod_original_sg_symbol_H-M C2/m
_cod_database_code 7239178

loop_
_symmetry_equiv_pos_as_xyz
'x, y, z'
'-x, y, -z'
'x+1/2, y+1/2, z'
'-x+1/2, y+1/2, -z'
'-x, -y, -z'
'x, -y, z'
'-x+1/2, -y+1/2, -z'
'x+1/2, -y+1/2, z'

loop_
_atom_site_label
_atom_site_type_symbol
_atom_site_fract_x
_atom_site_fract_y
_atom_site_fract_z
_atom_site_U_iso_or_equiv
_atom_site_adp_type
_atom_site_occupancy
_atom_site_symmetry_multiplicity
_atom_site_calc_flag
_atom_site_refinement_flags
_atom_site_disorder_assembly
_atom_site_disorder_group
C1X C 0.3480(17) -0.0306(18) 0.435(3) 0.080(8) Uani 0.25 1 d PDU A -2
H1X1 H 0.3818 -0.0068 0.5740 0.121 Uiso 0.25 1 calc PR A -2
H1X2 H 0.3775 -0.0867 0.4128 0.121 Uiso 0.25 1 calc PR A -2
H1X3 H 0.2874 -0.0469 0.4179 0.121 Uiso 0.25 1 calc PR A -2
O1X O 0.2954(11) 0.009(2) 0.089(2) 0.055(4) Uani 0.25 1 d PDU A -2
H1X H 0.2415 0.0239 0.0499 0.082 Uiso 0.25 1 calc PR A -2
C2X C 0.344(2) 0.0406(18) 0.290(3) 0.085(9) Uani 0.25 1 d PDU A -2
H2X1 H 0.3151 0.0977 0.3147 0.101 Uiso 0.25 1 calc PR A -2
H2X2 H 0.4051 0.0576 0.3091 0.101 Uiso 0.25 1 calc PR A -2
C1S C 0.2852(14) 0.0000 0.023(4) 0.055(4) Uani 0.50 2 d SPDU B 1
H1S1 H 0.2595 0.0113 -0.1252 0.082 Uiso 0.25 1 calc PR B 1
H1S2 H 0.2661 0.0499 0.0901 0.082 Uiso 0.25 1 calc PR B 1
H1S3 H 0.2648 -0.0612 0.0503 0.082 Uiso 0.25 1 calc PR B 1
C2S C 0.4368(9) 0.0000 0.301(3) 0.062(5) Uani 0.50 2 d SPD . 1
C4S C 0.4721(9) 0.0000 0.661(2) 0.058(4) Uani 0.50 2 d SPD . 1
C3S C 0.4089(10) 0.0000 0.460(2) 0.066(5) Uani 0.50 2 d SPD C 1
H3S H 0.3471 0.0000 0.4313 0.079 Uiso 0.50 2 calc SPR C 1
C5S C 0.4351(12) 0.0000 0.808(3) 0.062(5) Uani 0.50 2 d SP . 1
O1S O 0.3768(8) 0.0000 0.096(2) 0.071(3) Uani 0.50 2 d SPD B 1
O3S O 0.3512(9) 0.0000 0.751(2) 0.080(4) Uani 0.50 2 d SP D 1
H3S1 H 0.3393 0.0000 0.8541 0.120 Uiso 0.50 2 calc SPR D 1
O2S O 0.4827(19) 0.0000 1.008(6) 0.110(7) Uani 0.50 2 d SPU . 1
Cu1 Cu 0.53876(3) 0.5000 0.69769(7) 0.00678(18) Uani 1 2 d S . .
O1 O 0.55116(14) 0.59469(16) 0.3205(3) 0.0160(5) Uani 1 1 d . . .
O2 O 0.61571(15) 0.59666(17) 0.6615(3) 0.0180(5) Uani 1 1 d . . .
O3 O 0.6047(2) 0.5000 1.0268(5) 0.0162(7) Uani 1 2 d S . .
H3O H 0.597(3) 0.537(3) 1.083(6) 0.019 Uiso 1 1 d . . .
O4 O 0.60938(14) 0.71352(16) 0.1265(3) 0.0160(5) Uani 1 1 d . . .
C1 C 0.61036(18) 0.6217(2) 0.4886(4) 0.0102(5) Uani 1 1 d . . .
C2 C 0.68112(19) 0.6884(2) 0.4868(4) 0.0111(6) Uani 1 1 d . . .
C3 C 0.67867(19) 0.7328(2) 0.3087(4) 0.0117(6) Uani 1 1 d . . .
C4 C 0.75253(19) 0.7063(2) 0.6738(4) 0.0118(6) Uani 1 1 d . . .
H4 H 0.7541 0.6758 0.7930 0.014 Uiso 1 1 calc R . .
C5 C 0.5997(2) 0.7711(2) -0.0449(5) 0.0174(6) Uani 1 1 d . . .
H5A H 0.5478 0.7499 -0.1655 0.026 Uiso 1 1 calc R . .
H5B H 0.6534 0.7660 -0.0714 0.026 Uiso 1 1 calc R . .
H5C H 0.5912 0.8369 -0.0153 0.026 Uiso 1 1 calc R . .

loop_
_atom_site_aniso_label
_atom_site_aniso_U_11
_atom_site_aniso_U_22
_atom_site_aniso_U_33
_atom_site_aniso_U_23
_atom_site_aniso_U_13
_atom_site_aniso_U_12
C1X 0.076(11) 0.077(12) 0.090(11) 0.023(8) 0.036(9) -0.033(8)
O1X 0.033(5) 0.069(7) 0.050(10) 0.037(9) 0.004(6) 0.005(8)
C2X 0.085(12) 0.091(13) 0.085(12) 0.011(9) 0.043(9) 0.003(9)
C1S 0.033(5) 0.069(7) 0.050(10) 0.037(9) 0.004(6) 0.005(8)
C2S 0.043(8) 0.044(9) 0.079(12) 0.000 0.006(8) 0.000
C4S 0.048(9) 0.056(10) 0.072(11) 0.000 0.026(8) 0.000
C3S 0.033(7) 0.071(12) 0.085(13) 0.000 0.017(8) 0.000
C5S 0.052(9) 0.044(9) 0.096(14) 0.000 0.035(10) 0.000
O1S 0.053(7) 0.069(8) 0.083(9) 0.000 0.019(6) 0.000
O3S 0.077(9) 0.064(8) 0.093(10) 0.000 0.030(8) 0.000
O2S 0.119(13) 0.098(8) 0.104(9) 0.000 0.037(8) 0.000
Cu1 0.0058(3) 0.0067(3) 0.0092(3) 0.000 0.00448(18) 0.000
O1 0.0142(10) 0.0185(11) 0.0137(10) 0.0009(8) 0.0042(8) -0.0095(9)
O2 0.0182(11) 0.0226(12) 0.0141(10) -0.0018(9) 0.0075(9) -0.0127(9)
O3 0.0197(16) 0.0194(17) 0.0111(15) 0.000 0.0080(12) 0.000
O4 0.0144(10) 0.0209(11) 0.0105(10) 0.0007(8) 0.0028(8) -0.0086(9)
C1 0.0096(12) 0.0080(12) 0.0159(13) -0.0006(10) 0.0082(11) 0.0003(10)
C2 0.0103(13) 0.0113(13) 0.0141(13) -0.0015(10) 0.0073(11) -0.0032(10)
C3 0.0096(12) 0.0132(13) 0.0122(13) -0.0021(11) 0.0042(10) -0.0028(11)
C4 0.0126(13) 0.0123(14) 0.0124(13) 0.0003(10) 0.0071(11) -0.0011(11)
C5 0.0168(14) 0.0199(16) 0.0136(13) 0.0025(12) 0.0044(11) -0.0054(12)

loop_
_atom_type_symbol
_atom_type_description
_atom_type_scat_dispersion_real
_atom_type_scat_dispersion_imag
_atom_type_scat_source
C C 0.0033 0.0016 'International Tables Vol C Tables 4.2.6.8 and 6.1.1.4'
H H 0.0000 0.0000 'International Tables Vol C Tables 4.2.6.8 and 6.1.1.4'
O O 0.0106 0.0060 'International Tables Vol C Tables 4.2.6.8 and 6.1.1.4'
Cu Cu 0.3201 1.2651 'International Tables Vol C Tables 4.2.6.8 and 6.1.1.4'

loop_
_geom_angle_atom_site_label_1
_geom_angle_atom_site_label_2
_geom_angle_atom_site_label_3
_geom_angle
_geom_angle_site_symmetry_1
_geom_angle_site_symmetry_3
O1X C2X C1X 111.0(18) . .
O1S C2S C3S 122.3(13) . .
O1S C2S C4S 116.1(15) . 5_656
C3S C2S C4S 121.6(14) . 5_656
C3S C4S C2S 118.9(14) . 5_656
C3S C4S C5S 113.8(15) . .
C2S C4S C5S 127.2(16) 5_656 .
C4S C3S C2S 119.5(14) . .
O3S C5S O2S 115(2) . .
O3S C5S C4S 120.3(18) . .
O2S C5S C4S 124.2(19) . .
O3S C5S O2S 141(2) . 5_657
O2S C5S O2S 25(2) . 5_657
C4S C5S O2S 98.8(17) . 5_657
C1S O1S C2S 126.5(17) . .
O2S O2S C5S 89(7) 5_657 .
O2S O2S C5S 65(6) 5_657 5_657
C5S O2S C5S 155(2) . 5_657
O2 Cu1 O2 89.13(15) . 6_565
O2 Cu1 O1 169.43(9) . 5_666
O2 Cu1 O1 91.28(11) 6_565 5_666
O2 Cu1 O1 91.28(11) . 2_656
O2 Cu1 O1 169.43(9) 6_565 2_656
O1 Cu1 O1 86.41(14) 5_666 2_656
O2 Cu1 O3 94.79(9) . .
O2 Cu1 O3 94.79(9) 6_565 .
O1 Cu1 O3 95.71(9) 5_666 .
O1 Cu1 O3 95.71(9) 2_656 .
O2 Cu1 Cu1 84.78(7) . 5_666
O2 Cu1 Cu1 84.78(7) 6_565 5_666
O1 Cu1 Cu1 84.74(7) 5_666 5_666
O1 Cu1 Cu1 84.74(7) 2_656 5_666
O3 Cu1 Cu1 179.39(9) . 5_666
C1 O1 Cu1 122.55(19) . 5_666
C1 O2 Cu1 122.83(19) . .
C3 O4 C5 117.6(2) . .
O2 C1 O1 124.9(3) . .
O2 C1 C2 116.4(2) . .
O1 C1 C2 118.7(2) . .
C4 C2 C3 119.3(3) . .
C4 C2 C1 117.0(2) . .
C3 C2 C1 123.6(3) . .
O4 C3 C4 122.8(3) . 7_666
O4 C3 C2 118.7(3) . .
C4 C3 C2 118.5(3) 7_666 .
C3 C4 C2 122.2(3) 7_666 .

loop_
_geom_bond_atom_site_label_1
_geom_bond_atom_site_label_2
_geom_bond_distance
_geom_bond_site_symmetry_2
C1X C2X 1.430(18) .
O1X C2X 1.409(18) .
C1S O1S 1.377(19) .
C2S O1S 1.39(2) .
C2S C3S 1.394(10) .
C2S C4S 1.408(9) 5_656
C4S C3S 1.389(10) .
C4S C2S 1.408(9) 5_656
C4S C5S 1.42(2) .
C5S O3S 1.27(2) .
C5S O2S 1.32(4) .
C5S O2S 1.45(4) 5_657
O2S O2S 0.62(5) 5_657
O2S C5S 1.45(4) 5_657
Cu1 O2 1.954(2) .
Cu1 O2 1.954(2) 6_565
Cu1 O1 1.962(2) 5_666
Cu1 O1 1.962(2) 2_656
Cu1 O3 2.156(3) .
Cu1 Cu1 2.5889(9) 5_666
O1 C1 1.259(4) .
O1 Cu1 1.962(2) 5_666
O2 C1 1.259(4) .
O4 C3 1.363(3) .
O4 C5 1.430(4) .
C1 C2 1.504(4) .
C2 C4 1.396(4) .
C2 C3 1.410(4) .
C3 C4 1.388(4) 7_666
C4 C3 1.388(4) 7_666

loop_
_geom_hbond_atom_site_label_D
_geom_hbond_atom_site_label_H
_geom_hbond_atom_site_label_A
_geom_hbond_distance_DH
_geom_hbond_distance_HA
_geom_hbond_distance_DA
_geom_hbond_angle_DHA
_geom_hbond_site_symmetry_A
O1X H1X O3 0.84 2.21 2.985(18) 152.5 3_444
O3S H3S1 O1S 0.84 1.59 2.34(2) 147.0 1_556
O3 H3O O1 0.70(4) 2.29(4) 2.923(4) 153(4) 1_556
O3 H3O O4 0.70(4) 2.53(4) 3.106(2) 142(4) 1_556
